data_1521089
loop_
_publ_author_name
'Guenther, W.'
'Paulus, W.'
'Schoellhorn, R.'

_publ_section_title
;
 Correlation between synthesis, stoichiometry, structure and
 superconductivity of La2-x Kx Cu O4-d
;
_journal_name_full 'Physica C (Amsterdam)'
_journal_page_first 61
_journal_page_last 70
_journal_volume 312
_journal_year 1999
_chemical_formula_sum 'Cu K0.2 La1.8 O4'
_chemical_name_systematic '(La1.8 K0.2) Cu O4'
_space_group_IT_number 139
_symmetry_space_group_name_Hall '-I 4 2'
_symmetry_space_group_name_H-M 'I 4/m m m'
_cell_angle_alpha 90
_cell_angle_beta 90
_cell_angle_gamma 90
_cell_formula_units_Z 2
_cell_length_a 3.7683
_cell_length_b 3.7683
_cell_length_c 13.259
_cell_volume 188.279
_citation_journal_id_ASTM PHYCE6
_cod_data_source_file Guenther_PHYCE6_1999_589.cif
_cod_data_source_block Cu1K0.2La1.8O4
_cod_original_cell_volume 188.2789
_cod_original_formula_sum 'Cu1 K0.2 La1.8 O4'
_cod_database_code 1521089

loop_
_symmetry_equiv_pos_as_xyz
x,y,z
-y,x,z
-x,-y,z
y,-x,z
x,-y,-z
y,x,-z
-x,y,-z
-y,-x,-z
-x,-y,-z
y,-x,-z
x,y,-z
-y,x,-z
-x,y,z
-y,-x,z
x,-y,z
y,x,z
x+1/2,y+1/2,z+1/2
-y+1/2,x+1/2,z+1/2
-x+1/2,-y+1/2,z+1/2
y+1/2,-x+1/2,z+1/2
x+1/2,-y+1/2,-z+1/2
y+1/2,x+1/2,-z+1/2
-x+1/2,y+1/2,-z+1/2
-y+1/2,-x+1/2,-z+1/2
-x+1/2,-y+1/2,-z+1/2
y+1/2,-x+1/2,-z+1/2
x+1/2,y+1/2,-z+1/2
-y+1/2,x+1/2,-z+1/2
-x+1/2,y+1/2,z+1/2
-y+1/2,-x+1/2,z+1/2
x+1/2,-y+1/2,z+1/2
y+1/2,x+1/2,z+1/2

loop_
_atom_site_label
_atom_site_type_symbol
_atom_site_fract_x
_atom_site_fract_y
_atom_site_fract_z
_atom_site_occupancy
_atom_site_U_iso_or_equiv
O2 O-2 0.5 0 0 1 0.0
O1 O-2 0 0 0.1817 1 0.0
K1 K+1 0 0 0.3602 0.1 0.0
La1 La+3 0 0 0.3602 0.9 0.0
Cu1 Cu+2 0 0 0 1 0.0
